data_7232353
loop_
_publ_author_name
'Bhowal, Rohit'
'Biswas, Suprakash'
'Adiyeri Saseendran, Devi Prasad'
'Koner, Apurba L.'
'Chopra, Deepak'

_publ_section_title
;
 Tuning the solid-state emission by co-crystallization through \s- and
 \p-hole directed intermolecular interactions
;
_journal_issue 12
_journal_name_full CrystEngComm
_journal_page_first 1940
_journal_paper_doi 10.1039/C8CE02118J
_journal_volume 21
_journal_year 2019
_chemical_formula_moiety 'C50 H44 Cl2 Cu2 F6 N8 O4'
_chemical_formula_sum 'C50 H44 Cl2 Cu2 F6 N8 O4'
_chemical_formula_weight 1132.91
_space_group_crystal_system triclinic
_space_group_IT_number 2
_space_group_name_Hall '-P 1'
_space_group_name_H-M_alt 'P -1'
_symmetry_space_group_name_Hall '-P 1'
_symmetry_space_group_name_H-M 'P -1'
_atom_sites_solution_hydrogens mixed
_audit_creation_method SHELXL-2013
_audit_update_record
;
2018-11-20 deposited with the CCDC.
2019-02-12 downloaded from the CCDC.
;
_cell_angle_alpha 78.399(2)
_cell_angle_beta 81.520(3)
_cell_angle_gamma 69.720(3)
_cell_formula_units_Z 1
_cell_length_a 8.0795(5)
_cell_length_b 11.2522(6)
_cell_length_c 15.1999(9)
_cell_measurement_reflns_used 9961
_cell_measurement_temperature 296
_cell_measurement_theta_max 26.78
_cell_measurement_theta_min 2.84
_cell_volume 1265.16(13)
_computing_cell_refinement 'SAINT(Bruker, 2013)'
_computing_data_reduction 'Bruker SAINT'
_computing_molecular_graphics 'Mercury (Macrae, 2008)'
_computing_publication_material 'WinGX (Farrugia, 2012)'
_computing_structure_refinement 'SHELXL-2013 (Sheldrick, 2015)'
_computing_structure_solution 'SHELXS-2013 (Sheldrick, 2008)'
_diffrn_ambient_temperature 296
_diffrn_measured_fraction_theta_full 0.992
_diffrn_measured_fraction_theta_max 0.985
_diffrn_measurement_device_type 'Bruker APEX-II CCD'
_diffrn_measurement_method '\f and \w scans'
_diffrn_radiation_type MoK\a
_diffrn_radiation_wavelength 0.71073
_diffrn_reflns_av_R_equivalents 0.0443
_diffrn_reflns_av_unetI/netI 0.0376
_diffrn_reflns_Laue_measured_fraction_full 0.992
_diffrn_reflns_Laue_measured_fraction_max 0.985
_diffrn_reflns_limit_h_max 10
_diffrn_reflns_limit_h_min -10
_diffrn_reflns_limit_k_max 14
_diffrn_reflns_limit_k_min -14
_diffrn_reflns_limit_l_max 19
_diffrn_reflns_limit_l_min -19
_diffrn_reflns_number 30604
_diffrn_reflns_point_group_measured_fraction_full 0.992
_diffrn_reflns_point_group_measured_fraction_max 0.985
_diffrn_reflns_theta_full 25.242
_diffrn_reflns_theta_max 26.790
_diffrn_reflns_theta_min 2.835
_diffrn_standards_number 0
_exptl_absorpt_coefficient_mu 1.021
_exptl_absorpt_correction_T_max 0.7454
_exptl_absorpt_correction_T_min 0.6457
_exptl_absorpt_correction_type multi-scan
_exptl_absorpt_process_details Bruker
_exptl_crystal_colour green
_exptl_crystal_density_diffrn 1.487
_exptl_crystal_description block
_exptl_crystal_F_000 578
_exptl_crystal_size_max 0.16
_exptl_crystal_size_mid 0.12
_exptl_crystal_size_min 0.11
_refine_diff_density_max 1.089
_refine_diff_density_min -0.948
_refine_diff_density_rms 0.105
_refine_ls_extinction_method none
_refine_ls_goodness_of_fit_ref 1.091
_refine_ls_hydrogen_treatment mixed
_refine_ls_matrix_type full
_refine_ls_number_parameters 330
_refine_ls_number_reflns 5335
_refine_ls_number_restraints 0
_refine_ls_restrained_S_all 1.091
_refine_ls_R_factor_all 0.0660
_refine_ls_R_factor_gt 0.0537
_refine_ls_shift/su_max 0.001
_refine_ls_shift/su_mean 0.000
_refine_ls_structure_factor_coef Fsqd
_refine_ls_weighting_details 'w=1/[\s^2^(Fo^2^)+(0.0485P)^2^+2.6793P] where P=(Fo^2^+2Fc^2^)/3'
_refine_ls_weighting_scheme calc
_refine_ls_wR_factor_gt 0.1273
_refine_ls_wR_factor_ref 0.1344
_reflns_Friedel_coverage 0.000
_reflns_number_gt 4512
_reflns_number_total 5335
_reflns_threshold_expression 'I > 2\s(I)'
_cod_data_source_file c8ce02118j2.cif
_cod_data_source_block shelx_CCDC2
_cod_depositor_comments 'Adding full bibliography for 7232351--7232356.cif.'
_cod_database_code 7232353
_shelx_space_group_comment
;
The symmetry employed for this shelxl refinement is uniquely defined
by the following loop, which should always be used as a source of
symmetry information in preference to the above space-group names.
They are only intended as comments.
;
_shelxl_version_number 2013-4

loop_
_space_group_symop_operation_xyz
'x, y, z'
'-x, -y, -z'

loop_
_atom_site_label
_atom_site_type_symbol
_atom_site_fract_x
_atom_site_fract_y
_atom_site_fract_z
_atom_site_U_iso_or_equiv
_atom_site_adp_type
_atom_site_occupancy
_atom_site_site_symmetry_order
_atom_site_calc_flag
_atom_site_refinement_flags_posn
_atom_site_refinement_flags_adp
C1 C 0.2822(6) 1.0567(4) 0.7107(3) 0.0508(10) Uani 1 1 d . .
H1 H 0.1852 1.0558 0.6850 0.061 Uiso 1 1 calc R U
C2 C 0.2554(8) 1.1298(5) 0.7770(4) 0.0731(16) Uani 1 1 d . .
H2 H 0.1412 1.1794 0.7948 0.088 Uiso 1 1 calc R U
C3 C 0.3960(10) 1.1299(5) 0.8167(3) 0.0770(17) Uani 1 1 d . .
H3 H 0.3783 1.1790 0.8619 0.092 Uiso 1 1 calc R U
C4 C 0.5630(8) 1.0573(5) 0.7897(3) 0.0652(14) Uani 1 1 d . .
C5 C 0.5814(6) 0.9874(4) 0.7214(3) 0.0459(9) Uani 1 1 d . .
H5 H 0.6948 0.9388 0.7019 0.055 Uiso 1 1 calc R U
C6 C 0.7242(11) 1.0513(8) 0.8315(5) 0.120(3) Uani 1 1 d . .
H6A H 0.7054 1.0327 0.8959 0.179 Uiso 1 1 calc R U
H6B H 0.7445 1.1323 0.8146 0.179 Uiso 1 1 calc R U
H6C H 0.8253 0.9849 0.8106 0.179 Uiso 1 1 calc R U
C7 C 0.6380(6) 0.6812(4) 0.4675(3) 0.0488(10) Uani 1 1 d . .
H7 H 0.7434 0.6793 0.4864 0.059 Uiso 1 1 calc R U
C8 C 0.6439(7) 0.5983(5) 0.4114(4) 0.0645(14) Uani 1 1 d . .
H8 H 0.7519 0.5420 0.3921 0.077 Uiso 1 1 calc R U
C9 C 0.4902(7) 0.5988(5) 0.3841(3) 0.0612(13) Uani 1 1 d . .
H9 H 0.4928 0.5418 0.3469 0.073 Uiso 1 1 calc R U
C10 C 0.3308(6) 0.6843(4) 0.4119(3) 0.0523(11) Uani 1 1 d . .
C11 C 0.3370(5) 0.7653(4) 0.4677(3) 0.0402(8) Uani 1 1 d . .
H11 H 0.2309 0.8237 0.4869 0.048 Uiso 1 1 calc R U
C12 C 0.1568(8) 0.6882(7) 0.3853(5) 0.096(2) Uani 1 1 d . .
H12A H 0.0632 0.7579 0.4077 0.144 Uiso 1 1 calc R U
H12B H 0.1361 0.6088 0.4105 0.144 Uiso 1 1 calc R U
H12C H 0.1599 0.7006 0.3208 0.144 Uiso 1 1 calc R U
C13 C 0.3249(4) 0.7213(3) 0.6973(2) 0.0277(7) Uani 1 1 d . .
C14 C 0.1912(4) 0.6543(3) 0.7298(2) 0.0281(7) Uani 1 1 d . .
C15 C 0.0351(5) 0.6946(4) 0.6884(3) 0.0391(8) Uani 1 1 d . .
H15 H 0.0116 0.7661 0.6433 0.047 Uiso 1 1 calc R U
C16 C -0.0859(5) 0.6301(5) 0.7132(3) 0.0510(11) Uani 1 1 d . .
H16 H -0.1916 0.6568 0.6861 0.061 Uiso 1 1 calc R U
C17 C -0.0439(6) 0.5254(5) 0.7792(3) 0.0573(12) Uani 1 1 d . .
H17 H -0.1244 0.4809 0.7955 0.069 Uiso 1 1 calc R U
C18 C 0.2186(5) 0.5455(3) 0.7985(2) 0.0316(7) Uani 1 1 d . .
C19 C 0.4167(5) 0.4120(3) 0.9196(2) 0.0334(7) Uani 1 1 d . .
C20 C 0.2963(6) 0.3727(4) 0.9827(3) 0.0447(9) Uani 1 1 d . .
H20 H 0.1764 0.4044 0.9736 0.054 Uiso 1 1 calc R U
C21 C 0.3547(6) 0.2864(5) 1.0590(3) 0.0557(11) Uani 1 1 d . .
H21 H 0.2725 0.2616 1.1014 0.067 Uiso 1 1 calc R U
C22 C 0.5315(7) 0.2361(4) 1.0740(3) 0.0524(11) Uani 1 1 d . .
H22 H 0.5690 0.1768 1.1253 0.063 Uiso 1 1 calc R U
C23 C 0.6517(5) 0.2756(4) 1.0114(3) 0.0404(8) Uani 1 1 d . .
C24 C 0.5949(5) 0.3624(3) 0.9351(2) 0.0368(8) Uani 1 1 d . .
H24 H 0.6772 0.3881 0.8932 0.044 Uiso 1 1 calc R U
C25 C 0.8442(6) 0.2230(4) 1.0239(3) 0.0534(11) Uani 1 1 d . .
Cl1 Cl 0.73171(10) 0.91299(8) 0.52279(5) 0.03172(19) Uani 1 1 d . .
Cu1 Cu 0.47060(5) 0.88152(4) 0.58493(3) 0.02681(13) Uani 1 1 d . .
F1 F 0.9124(5) 0.3083(5) 1.0277(5) 0.159(3) Uani 1 1 d . .
F2 F 0.9378(5) 0.1636(7) 0.9649(4) 0.195(3) Uani 1 1 d . .
F3 F 0.8818(6) 0.1528(7) 1.0993(4) 0.197(3) Uani 1 1 d . .
N1 N 0.4451(4) 0.9865(3) 0.68248(19) 0.0341(6) Uani 1 1 d . .
N2 N 0.4862(4) 0.7646(3) 0.4957(2) 0.0332(6) Uani 1 1 d . .
N3 N 0.1032(5) 0.4816(3) 0.8224(2) 0.0478(8) Uani 1 1 d . .
O1 O 0.2689(3) 0.8298(2) 0.64701(16) 0.0328(5) Uani 1 1 d . .
O2 O 0.4813(3) 0.6698(2) 0.71613(18) 0.0393(6) Uani 1 1 d . .
N4 N 0.3718(4) 0.5024(3) 0.8417(2) 0.0390(7) Uani 1 1 d . .
H4A H 0.445(6) 0.535(4) 0.820(3) 0.047 Uiso 1 1 d . U

loop_
_atom_site_aniso_label
_atom_site_aniso_U_11
_atom_site_aniso_U_22
_atom_site_aniso_U_33
_atom_site_aniso_U_23
_atom_site_aniso_U_13
_atom_site_aniso_U_12
C1 0.051(3) 0.052(2) 0.044(2) -0.0152(19) -0.0007(19) -0.008(2)
C2 0.085(4) 0.063(3) 0.057(3) -0.028(3) 0.008(3) -0.001(3)
C3 0.127(5) 0.061(3) 0.049(3) -0.026(2) -0.008(3) -0.027(3)
C4 0.101(4) 0.062(3) 0.049(3) -0.015(2) -0.019(3) -0.038(3)
C5 0.058(3) 0.047(2) 0.039(2) -0.0081(17) -0.0096(18) -0.022(2)
C6 0.138(7) 0.145(7) 0.115(6) -0.059(5) -0.048(5) -0.060(6)
C7 0.043(2) 0.046(2) 0.063(3) -0.022(2) 0.0071(19) -0.0181(18)
C8 0.056(3) 0.057(3) 0.083(4) -0.042(3) 0.018(3) -0.015(2)
C9 0.078(3) 0.054(3) 0.062(3) -0.033(2) 0.003(2) -0.026(2)
C10 0.062(3) 0.050(2) 0.050(2) -0.017(2) -0.010(2) -0.019(2)
C11 0.042(2) 0.038(2) 0.041(2) -0.0109(16) -0.0073(16) -0.0099(16)
C12 0.084(4) 0.106(5) 0.122(6) -0.058(4) -0.043(4) -0.023(4)
C13 0.0301(17) 0.0305(17) 0.0240(15) -0.0048(13) 0.0004(13) -0.0127(14)
C14 0.0237(16) 0.0313(17) 0.0298(16) -0.0043(13) -0.0002(13) -0.0110(13)
C15 0.0292(18) 0.043(2) 0.043(2) -0.0017(16) -0.0041(15) -0.0115(16)
C16 0.029(2) 0.067(3) 0.061(3) -0.002(2) -0.0097(18) -0.0224(19)
C17 0.044(2) 0.078(3) 0.063(3) 0.001(2) -0.003(2) -0.043(2)
C18 0.0309(18) 0.0327(17) 0.0329(17) -0.0033(14) 0.0005(14) -0.0148(14)
C19 0.043(2) 0.0304(17) 0.0281(17) -0.0011(13) -0.0038(14) -0.0151(15)
C20 0.042(2) 0.050(2) 0.038(2) 0.0013(17) 0.0039(17) -0.0177(18)
C21 0.061(3) 0.067(3) 0.036(2) 0.009(2) 0.003(2) -0.031(2)
C22 0.071(3) 0.048(2) 0.036(2) 0.0090(18) -0.009(2) -0.023(2)
C23 0.048(2) 0.036(2) 0.0363(19) -0.0030(15) -0.0110(17) -0.0120(17)
C24 0.041(2) 0.0369(19) 0.0326(18) -0.0014(15) -0.0008(15) -0.0158(16)
C25 0.056(3) 0.049(2) 0.050(2) -0.005(2) -0.019(2) -0.008(2)
Cl1 0.0268(4) 0.0333(4) 0.0343(4) -0.0009(3) -0.0046(3) -0.0106(3)
Cu1 0.0298(2) 0.0260(2) 0.0255(2) -0.00291(15) -0.00190(15) -0.01105(16)
F1 0.055(2) 0.116(4) 0.322(8) -0.064(4) -0.045(3) -0.021(2)
F2 0.063(2) 0.296(7) 0.209(6) -0.191(6) -0.051(3) 0.062(3)
F3 0.087(3) 0.281(7) 0.154(5) 0.124(5) -0.063(3) -0.042(4)
N1 0.0434(17) 0.0312(15) 0.0275(14) -0.0040(12) -0.0029(12) -0.0123(13)
N2 0.0385(16) 0.0270(14) 0.0349(15) -0.0066(12) 0.0011(13) -0.0125(12)
N3 0.048(2) 0.056(2) 0.0461(19) 0.0080(16) -0.0065(16) -0.0335(17)
O1 0.0353(13) 0.0293(12) 0.0329(12) 0.0017(10) -0.0018(10) -0.0135(10)
O2 0.0281(13) 0.0440(15) 0.0455(15) 0.0089(12) -0.0086(11) -0.0184(11)
N4 0.0357(17) 0.0434(18) 0.0388(17) 0.0113(14) -0.0071(14) -0.0224(14)

loop_
_atom_type_symbol
_atom_type_description
_atom_type_scat_dispersion_real
_atom_type_scat_dispersion_imag
_atom_type_scat_source
C C 0.0033 0.0016 'International Tables Vol C Tables 4.2.6.8 and 6.1.1.4'
H H 0.0000 0.0000 'International Tables Vol C Tables 4.2.6.8 and 6.1.1.4'
Cl Cl 0.1484 0.1585 'International Tables Vol C Tables 4.2.6.8 and 6.1.1.4'
Cu Cu 0.3201 1.2651 'International Tables Vol C Tables 4.2.6.8 and 6.1.1.4'
F F 0.0171 0.0103 'International Tables Vol C Tables 4.2.6.8 and 6.1.1.4'
N N 0.0061 0.0033 'International Tables Vol C Tables 4.2.6.8 and 6.1.1.4'
O O 0.0106 0.0060 'International Tables Vol C Tables 4.2.6.8 and 6.1.1.4'

loop_
_geom_angle_atom_site_label_1
_geom_angle_atom_site_label_2
_geom_angle_atom_site_label_3
_geom_angle
_geom_angle_site_symmetry_3
N1 C1 C2 121.3(5) .
N1 C1 H1 119.3 .
C2 C1 H1 119.3 .
C3 C2 C1 120.0(5) .
C3 C2 H2 120.0 .
C1 C2 H2 120.0 .
C2 C3 C4 119.5(5) .
C2 C3 H3 120.3 .
C4 C3 H3 120.3 .
C3 C4 C5 117.7(5) .
C3 C4 C6 122.3(5) .
C5 C4 C6 120.0(6) .
N1 C5 C4 123.3(4) .
N1 C5 H5 118.4 .
C4 C5 H5 118.4 .
C4 C6 H6A 109.5 .
C4 C6 H6B 109.5 .
H6A C6 H6B 109.5 .
C4 C6 H6C 109.5 .
H6A C6 H6C 109.5 .
H6B C6 H6C 109.5 .
N2 C7 C8 122.1(4) .
N2 C7 H7 118.9 .
C8 C7 H7 118.9 .
C9 C8 C7 119.6(4) .
C9 C8 H8 120.2 .
C7 C8 H8 120.2 .
C8 C9 C10 119.7(4) .
C8 C9 H9 120.1 .
C10 C9 H9 120.1 .
C11 C10 C9 116.9(4) .
C11 C10 C12 120.8(4) .
C9 C10 C12 122.3(4) .
N2 C11 C10 123.8(4) .
N2 C11 H11 118.1 .
C10 C11 H11 118.1 .
C10 C12 H12A 109.5 .
C10 C12 H12B 109.5 .
H12A C12 H12B 109.5 .
C10 C12 H12C 109.5 .
H12A C12 H12C 109.5 .
H12B C12 H12C 109.5 .
O2 C13 O1 123.5(3) .
O2 C13 C14 120.8(3) .
O1 C13 C14 115.5(3) .
C15 C14 C18 116.9(3) .
C15 C14 C13 119.5(3) .
C18 C14 C13 123.5(3) .
C16 C15 C14 120.8(4) .
C16 C15 H15 119.6 .
C14 C15 H15 119.6 .
C17 C16 C15 117.0(4) .
C17 C16 H16 121.5 .
C15 C16 H16 121.5 .
N3 C17 C16 125.4(4) .
N3 C17 H17 117.3 .
C16 C17 H17 117.3 .
N3 C18 N4 118.5(3) .
N3 C18 C14 122.7(3) .
N4 C18 C14 118.8(3) .
C20 C19 C24 118.6(3) .
C20 C19 N4 124.7(4) .
C24 C19 N4 116.7(3) .
C21 C20 C19 119.8(4) .
C21 C20 H20 120.1 .
C19 C20 H20 120.1 .
C22 C21 C20 121.7(4) .
C22 C21 H21 119.1 .
C20 C21 H21 119.1 .
C21 C22 C23 118.6(4) .
C21 C22 H22 120.7 .
C23 C22 H22 120.7 .
C24 C23 C22 120.2(4) .
C24 C23 C25 119.1(4) .
C22 C23 C25 120.7(4) .
C23 C24 C19 121.1(3) .
C23 C24 H24 119.5 .
C19 C24 H24 119.5 .
F2 C25 F3 107.6(6) .
F2 C25 F1 104.8(6) .
F3 C25 F1 99.5(5) .
F2 C25 C23 115.4(4) .
F3 C25 C23 114.3(5) .
F1 C25 C23 113.7(4) .
Cu1 Cl1 Cu1 86.03(3) 2_676
O1 Cu1 N1 88.73(11) .
O1 Cu1 N2 86.42(11) .
N1 Cu1 N2 174.50(12) .
O1 Cu1 Cl1 171.50(7) .
N1 Cu1 Cl1 92.56(9) .
N2 Cu1 Cl1 91.86(9) .
O1 Cu1 Cl1 94.38(7) 2_676
N1 Cu1 Cl1 92.09(9) 2_676
N2 Cu1 Cl1 90.86(9) 2_676
Cl1 Cu1 Cl1 93.97(3) 2_676
C5 N1 C1 118.2(3) .
C5 N1 Cu1 123.4(3) .
C1 N1 Cu1 118.3(3) .
C7 N2 C11 117.8(3) .
C7 N2 Cu1 123.3(3) .
C11 N2 Cu1 118.8(2) .
C17 N3 C18 117.1(3) .
C13 O1 Cu1 109.8(2) .
C18 N4 C19 129.5(3) .
C18 N4 H4A 115(3) .
C19 N4 H4A 115(3) .

loop_
_geom_bond_atom_site_label_1
_geom_bond_atom_site_label_2
_geom_bond_distance
_geom_bond_site_symmetry_2
C1 N1 1.337(5) .
C1 C2 1.373(6) .
C1 H1 0.9300 .
C2 C3 1.363(8) .
C2 H2 0.9300 .
C3 C4 1.365(8) .
C3 H3 0.9300 .
C4 C5 1.385(6) .
C4 C6 1.506(8) .
C5 N1 1.329(5) .
C5 H5 0.9300 .
C6 H6A 0.9600 .
C6 H6B 0.9600 .
C6 H6C 0.9600 .
C7 N2 1.333(5) .
C7 C8 1.369(6) .
C7 H7 0.9300 .
C8 C9 1.364(7) .
C8 H8 0.9300 .
C9 C10 1.381(7) .
C9 H9 0.9300 .
C10 C11 1.381(5) .
C10 C12 1.503(7) .
C11 N2 1.334(5) .
C11 H11 0.9300 .
C12 H12A 0.9600 .
C12 H12B 0.9600 .
C12 H12C 0.9600 .
C13 O2 1.244(4) .
C13 O1 1.274(4) .
C13 C14 1.496(4) .
C14 C15 1.383(5) .
C14 C18 1.416(5) .
C15 C16 1.378(5) .
C15 H15 0.9300 .
C16 C17 1.362(6) .
C16 H16 0.9300 .
C17 N3 1.334(6) .
C17 H17 0.9300 .
C18 N3 1.334(4) .
C18 N4 1.376(5) .
C19 C20 1.383(5) .
C19 C24 1.389(5) .
C19 N4 1.398(4) .
C20 C21 1.379(6) .
C20 H20 0.9300 .
C21 C22 1.377(7) .
C21 H21 0.9300 .
C22 C23 1.379(6) .
C22 H22 0.9300 .
C23 C24 1.379(5) .
C23 C25 1.486(6) .
C24 H24 0.9300 .
C25 F2 1.229(6) .
C25 F3 1.267(6) .
C25 F1 1.276(6) .
Cl1 Cu1 2.2943(9) .
Cl1 Cu1 2.7102(9) 2_676
Cu1 O1 1.967(2) .
Cu1 N1 2.021(3) .
Cu1 N2 2.034(3) .
Cu1 Cl1 2.7102(9) 2_676
N4 H4A 0.80(5) .

loop_
_geom_hbond_atom_site_label_D
_geom_hbond_atom_site_label_H
_geom_hbond_atom_site_label_A
_geom_hbond_distance_DH
_geom_hbond_distance_HA
_geom_hbond_distance_DA
_geom_hbond_angle_DHA
_geom_hbond_site_symmetry_A
C5 H5 Cl1 0.93 2.76 3.244(4) 113.7 .
C7 H7 Cl1 0.93 2.76 3.244(4) 113.3 .
C16 H16 O2 0.93 2.57 3.362(5) 143.1 1_455
C20 H20 N3 0.93 2.37 2.910(5) 116.5 .
N4 H4A O2 0.80(5) 2.02(5) 2.680(4) 140(4) .

loop_
_geom_torsion_atom_site_label_1
_geom_torsion_atom_site_label_2
_geom_torsion_atom_site_label_3
_geom_torsion_atom_site_label_4
_geom_torsion
N1 C1 C2 C3 -1.4(8)
C1 C2 C3 C4 0.3(9)
C2 C3 C4 C5 0.8(8)
C2 C3 C4 C6 -179.1(6)
C3 C4 C5 N1 -1.0(7)
C6 C4 C5 N1 178.9(5)
N2 C7 C8 C9 -0.9(8)
C7 C8 C9 C10 1.2(8)
C8 C9 C10 C11 -0.6(7)
C8 C9 C10 C12 -179.0(6)
C9 C10 C11 N2 -0.2(7)
C12 C10 C11 N2 178.2(5)
O2 C13 C14 C15 -161.7(3)
O1 C13 C14 C15 15.4(5)
O2 C13 C14 C18 14.8(5)
O1 C13 C14 C18 -168.2(3)
C18 C14 C15 C16 -0.5(6)
C13 C14 C15 C16 176.2(4)
C14 C15 C16 C17 -0.5(7)
C15 C16 C17 N3 1.0(8)
C15 C14 C18 N3 1.3(5)
C13 C14 C18 N3 -175.3(3)
C15 C14 C18 N4 -179.8(3)
C13 C14 C18 N4 3.7(5)
C24 C19 C20 C21 0.3(6)
N4 C19 C20 C21 -177.5(4)
C19 C20 C21 C22 -0.9(7)
C20 C21 C22 C23 1.2(7)
C21 C22 C23 C24 -0.8(6)
C21 C22 C23 C25 -179.3(4)
C22 C23 C24 C19 0.2(6)
C25 C23 C24 C19 178.7(4)
C20 C19 C24 C23 0.1(6)
N4 C19 C24 C23 178.1(3)
C24 C23 C25 F2 -60.2(7)
C22 C23 C25 F2 118.3(6)
C24 C23 C25 F3 174.3(6)
C22 C23 C25 F3 -7.2(7)
C24 C23 C25 F1 60.9(6)
C22 C23 C25 F1 -120.6(6)
C4 C5 N1 C1 0.0(6)
C4 C5 N1 Cu1 -178.5(3)
C2 C1 N1 C5 1.2(6)
C2 C1 N1 Cu1 179.8(4)
C8 C7 N2 C11 0.1(6)
C8 C7 N2 Cu1 176.1(4)
C10 C11 N2 C7 0.5(6)
C10 C11 N2 Cu1 -175.7(3)
C16 C17 N3 C18 -0.3(7)
N4 C18 N3 C17 -179.9(4)
C14 C18 N3 C17 -0.9(6)
O2 C13 O1 Cu1 12.3(4)
C14 C13 O1 Cu1 -164.7(2)
N3 C18 N4 C19 -12.3(6)
C14 C18 N4 C19 168.7(4)
C20 C19 N4 C18 -18.5(6)
C24 C19 N4 C18 163.7(4)
